data_4039018
loop_
_publ_author_name
'Elena Fern'andez-Delgado'
'Samuel Estirado'
'Javier Espino'
'Emilio Vi\~nuelas-Zah\'inos'
'Francisco Luna-Giles'
'Ana B. Rodr\'iguez Moratinos'
'Jos'e A. Pariente'

_publ_section_title
;
 Influence of ligand lipophilicity in Pt(II) complexes on their
 antiproliferative and apoptotic activities in tumour cell lines
;
_journal_name_full 'Journal of Inorganic Biochemistry'
_journal_page_first 111688
_journal_paper_doi 10.1016/j.jinorgbio.2021.111688
_journal_volume 227
_journal_year 2022
_chemical_formula_moiety 'C7 H9 Cl2 N3 Pt S'
_chemical_formula_sum 'C7 H9 Cl2 N3 Pt S'
_chemical_formula_weight 433.22
_space_group_IT_number 14
_space_group_name_Hall '-P 2yn'
_space_group_name_H-M_alt 'P 1 21/n 1'
_symmetry_cell_setting monoclinic
_symmetry_Int_Tables_number 14
_symmetry_space_group_name_Hall '-P 2yn'
_symmetry_space_group_name_H-M 'P 1 21/n 1'
_atom_sites_solution_hydrogens geom
_audit_creation_date 2021-01-07T19:31:09-00:00
_audit_creation_method 'WinGX routine CIF_UPDATE'
_cell_angle_alpha 90
_cell_angle_beta 101.815(3)
_cell_angle_gamma 90
_cell_formula_units_Z 4
_cell_length_a 9.042(2)
_cell_length_b 7.4539(19)
_cell_length_c 16.156(4)
_cell_measurement_reflns_used 5879
_cell_measurement_temperature 298(2)
_cell_measurement_theta_max 28.3
_cell_measurement_theta_min 2.4
_cell_volume 1065.8(4)
_computing_cell_refinement 'BRUKER APEX2'
_computing_data_collection 'BRUKER APEX2'
_computing_structure_refinement 'SHELXL-2018/3 (Sheldrick, 2018)'
_computing_structure_solution 'SHELXS-14 (Sheldrick, 2018)'
_diffrn_ambient_temperature 298(2)
_diffrn_measured_fraction_theta_full 0
_diffrn_measured_fraction_theta_max 0.926
_diffrn_measurement_device_type 'Bruker APEX-II CCD'
_diffrn_measurement_method '\f and \w scans'
_diffrn_radiation_monochromator graphite
_diffrn_radiation_type MoK\a
_diffrn_radiation_wavelength 0.71073
_diffrn_reflns_av_R_equivalents 0.0278
_diffrn_reflns_av_unetI/netI 0.0247
_diffrn_reflns_Laue_measured_fraction_full 0
_diffrn_reflns_Laue_measured_fraction_max 0.926
_diffrn_reflns_limit_h_max 11
_diffrn_reflns_limit_h_min -11
_diffrn_reflns_limit_k_max 9
_diffrn_reflns_limit_k_min -9
_diffrn_reflns_limit_l_max 21
_diffrn_reflns_limit_l_min -20
_diffrn_reflns_number 9761
_diffrn_reflns_point_group_measured_fraction_full 0
_diffrn_reflns_point_group_measured_fraction_max 0.926
_diffrn_reflns_theta_full 0.5
_diffrn_reflns_theta_max 28.437
_diffrn_reflns_theta_min 2.396
_exptl_absorpt_coefficient_mu 13.823
_exptl_absorpt_correction_T_max 0.7457
_exptl_absorpt_correction_T_min 0.4628
_exptl_absorpt_correction_type multi-scan
_exptl_absorpt_process_details 'SADABS (Sheldrick, 2012)'
_exptl_crystal_colour yellow
_exptl_crystal_density_diffrn 2.7
_exptl_crystal_density_method 'not measured'
_exptl_crystal_description needle
_exptl_crystal_F_000 800
_exptl_crystal_size_max 0.35
_exptl_crystal_size_mid 0.15
_exptl_crystal_size_min 0.12
_refine_diff_density_max 1.788
_refine_diff_density_min -1.185
_refine_diff_density_rms 0.189
_refine_ls_extinction_method none
_refine_ls_goodness_of_fit_ref 1.071
_refine_ls_hydrogen_treatment constr
_refine_ls_matrix_type full
_refine_ls_number_parameters 127
_refine_ls_number_reflns 2486
_refine_ls_number_restraints 0
_refine_ls_restrained_S_all 1.071
_refine_ls_R_factor_all 0.0214
_refine_ls_R_factor_gt 0.0198
_refine_ls_shift/su_max 0.001
_refine_ls_shift/su_mean 0
_refine_ls_structure_factor_coef Fsqd
_refine_ls_weighting_details 'w=1/[\s^2^(Fo^2^)+(0.0222P)^2^+0.7126P] where P=(Fo^2^+2Fc^2^)/3'
_refine_ls_weighting_scheme calc
_refine_ls_wR_factor_gt 0.0451
_refine_ls_wR_factor_ref 0.0458
_reflns_Friedel_coverage 0
_reflns_number_gt 2349
_reflns_number_total 2486
_reflns_threshold_expression 'I > 2\s(I)'
_cod_data_source_file PtPzTz.cif
_cod_data_source_block ptpztzm_0m
_cod_original_cell_volume 1065.8(5)
_cod_original_sg_symbol_H-M 'P 21/n'
_cod_database_code 4039018
_shelx_shelxl_version_number 2018/3

loop_
_symmetry_equiv_pos_as_xyz
'x, y, z'
'-x+1/2, y+1/2, -z+1/2'
'-x, -y, -z'
'x-1/2, -y-1/2, z-1/2'

loop_
_atom_site_label
_atom_site_type_symbol
_atom_site_fract_x
_atom_site_fract_y
_atom_site_fract_z
_atom_site_U_iso_or_equiv
_atom_site_adp_type
_atom_site_occupancy
_atom_site_site_symmetry_order
_atom_site_calc_flag
_atom_site_refinement_flags_posn
_atom_site_refinement_flags_adp
_atom_site_refinement_flags_occupancy
_atom_site_disorder_assembly
_atom_site_disorder_group
C1 C 1.2749(4) 0.7069(4) 0.0156(2) 0.0156(7) Uani 1 1 d . . . . .
C2 C 1.1017(4) 0.8161(5) -0.1083(2) 0.0166(7) Uani 1 1 d . . . . .
H2A H 1.07627 0.941784 -0.104448 0.02 Uiso 1 1 calc R U . . .
H2B H 1.012556 0.755476 -0.139441 0.02 Uiso 1 1 calc R U . . .
C3 C 1.2257(4) 0.8011(5) -0.1584(3) 0.0229(8) Uani 1 1 d . . . . .
H3A H 1.237844 0.676255 -0.172459 0.028 Uiso 1 1 calc R U . . .
H3B H 1.196092 0.867282 -0.210843 0.028 Uiso 1 1 calc R U . . .
C4 C 1.3752(4) 0.8728(5) -0.1102(2) 0.0237(8) Uani 1 1 d . . . . .
H4A H 1.362741 0.996186 -0.093825 0.028 Uiso 1 1 calc R U . . .
H4B H 1.448434 0.871081 -0.146528 0.028 Uiso 1 1 calc R U . . .
C5 C 1.3582(4) 0.5089(5) 0.2219(2) 0.0234(8) Uani 1 1 d . . . . .
H5 H 1.414114 0.456434 0.270597 0.028 Uiso 1 1 calc R U . . .
C6 C 1.2026(4) 0.5422(5) 0.2040(2) 0.0215(7) Uani 1 1 d . . . . .
H6 H 1.137337 0.515089 0.239881 0.026 Uiso 1 1 calc R U . . .
C7 C 1.4115(4) 0.5684(5) 0.1537(2) 0.0213(7) Uani 1 1 d . . . . .
H7 H 1.511141 0.564215 0.146966 0.026 Uiso 1 1 calc R U . . .
N1 N 1.1381(3) 0.7416(4) -0.02263(19) 0.0150(6) Uani 1 1 d . . . . .
N2 N 1.2901(3) 0.6357(4) 0.09703(18) 0.0176(6) Uani 1 1 d . . . . .
N3 N 1.1615(3) 0.6186(4) 0.12810(18) 0.0170(6) Uani 1 1 d . . . . .
S1 S 1.44516(10) 0.73833(13) -0.01618(6) 0.02027(19) Uani 1 1 d . . . . .
Cl1 Cl 0.82615(10) 0.67997(12) 0.14538(6) 0.02331(19) Uani 1 1 d . . . . .
Cl2 Cl 0.78180(9) 0.82149(12) -0.05135(6) 0.02016(18) Uani 1 1 d . . . . .
Pt1 Pt 0.97969(2) 0.71014(2) 0.04859(2) 0.01435(6) Uani 1 1 d . . . . .

loop_
_atom_site_aniso_label
_atom_site_aniso_U_11
_atom_site_aniso_U_22
_atom_site_aniso_U_33
_atom_site_aniso_U_23
_atom_site_aniso_U_13
_atom_site_aniso_U_12
C1 0.0164(16) 0.0155(16) 0.0155(18) -0.0044(12) 0.0046(14) -0.0024(12)
C2 0.0169(16) 0.0201(17) 0.0118(17) -0.0009(13) 0.0004(13) 0.0002(13)
C3 0.0232(19) 0.030(2) 0.0166(19) 0.0008(15) 0.0065(15) -0.0019(15)
C4 0.0200(17) 0.0294(19) 0.0225(19) 0.0085(16) 0.0059(15) -0.0017(15)
C5 0.0290(19) 0.0225(18) 0.0153(18) -0.0007(14) -0.0032(15) -0.0023(15)
C6 0.0289(19) 0.0229(18) 0.0126(17) -0.0012(14) 0.0038(14) -0.0050(15)
C7 0.0187(17) 0.0255(18) 0.0162(18) -0.0004(15) -0.0043(14) 0.0006(14)
N1 0.0132(13) 0.0175(13) 0.0146(16) 0.0010(11) 0.0033(12) -0.0019(11)
N2 0.0148(13) 0.0214(15) 0.0161(15) 0.0002(12) 0.0020(11) -0.0011(12)
N3 0.0182(14) 0.0187(14) 0.0143(15) -0.0038(11) 0.0041(11) -0.0040(12)
S1 0.0136(4) 0.0274(4) 0.0202(5) 0.0019(4) 0.0046(3) 0.0000(3)
Cl1 0.0208(4) 0.0297(5) 0.0222(5) 0.0011(4) 0.0111(4) -0.0023(3)
Cl2 0.0130(4) 0.0265(4) 0.0204(5) -0.0019(3) 0.0020(3) -0.0004(3)
Pt1 0.01288(8) 0.01650(8) 0.01418(9) -0.00213(5) 0.00394(5) -0.00232(4)

loop_
_atom_type_symbol
_atom_type_description
_atom_type_scat_dispersion_real
_atom_type_scat_dispersion_imag
_atom_type_scat_source
C C 0.0033 0.0016 'International Tables Vol C Tables 4.2.6.8 and 6.1.1.4'
H H 0 0 'International Tables Vol C Tables 4.2.6.8 and 6.1.1.4'
N N 0.0061 0.0033 'International Tables Vol C Tables 4.2.6.8 and 6.1.1.4'
S S 0.1246 0.1234 'International Tables Vol C Tables 4.2.6.8 and 6.1.1.4'
Cl Cl 0.1484 0.1585 'International Tables Vol C Tables 4.2.6.8 and 6.1.1.4'
Pt Pt -1.7033 8.3905 'International Tables Vol C Tables 4.2.6.8 and 6.1.1.4'

loop_
_geom_angle_atom_site_label_1
_geom_angle_atom_site_label_2
_geom_angle_atom_site_label_3
_geom_angle
_geom_angle_site_symmetry_1
_geom_angle_site_symmetry_3
N1 C1 N2 115.3(3) . .
N1 C1 S1 130.7(3) . .
N2 C1 S1 114.0(2) . .
N1 C2 C3 115.4(3) . .
C4 C3 C2 112.4(3) . .
C3 C4 S1 110.8(3) . .
C7 C5 C6 106.4(3) . .
N3 C6 C5 110.2(3) . .
C5 C7 N2 106.9(3) . .
C1 N1 C2 122.4(3) . .
C1 N1 Pt1 115.1(2) . .
C2 N1 Pt1 122.2(2) . .
N3 N2 C7 110.2(3) . .
N3 N2 C1 117.0(3) . .
C7 N2 C1 132.7(3) . .
C6 N3 N2 106.3(3) . .
C6 N3 Pt1 141.1(2) . .
N2 N3 Pt1 112.6(2) . .
C1 S1 C4 98.28(17) . .
N3 Pt1 N1 79.60(12) . .
N3 Pt1 Cl1 93.52(9) . .
N1 Pt1 Cl1 172.15(9) . .
N3 Pt1 Cl2 175.23(8) . .
N1 Pt1 Cl2 95.63(9) . .
Cl1 Pt1 Cl2 91.22(4) . .

loop_
_geom_bond_atom_site_label_1
_geom_bond_atom_site_label_2
_geom_bond_distance
_geom_bond_site_symmetry_2
C1 N1 1.291(4) .
C1 N2 1.398(5) .
C1 S1 1.736(4) .
C2 N1 1.464(5) .
C2 C3 1.515(5) .
C3 C4 1.512(5) .
C4 S1 1.822(4) .
C5 C7 1.364(5) .
C5 C6 1.399(5) .
C6 N3 1.334(4) .
C7 N2 1.373(4) .
N1 Pt1 2.026(3) .
N2 N3 1.364(4) .
N3 Pt1 1.988(3) .
Cl1 Pt1 2.3050(10) .
Cl2 Pt1 2.3053(9) .
